data_4115232
loop_
_publ_author_name
'Xianhui Bu'
'Nanfeng Zheng'
'Yuqi Li'
'Pingyun Feng'

_publ_section_title
;
 Pushing Up the Size Limit of Chalcogenide Supertetrahedral Clusters: Two-
 and Three-Dimensional Photoluminescent Open Frameworks from
 (Cu5In30S54)13- Clusters
;
_journal_name_full 'Journal of the American Chemical Society'
_journal_page_first 12646
_journal_page_last 12647
_journal_paper_doi 10.1021/ja021009z
_journal_volume 124
_journal_year 2002
_chemical_formula_sum 'C84.5 H182 Cu5 In30 N13 S54'
_chemical_formula_weight 6873.97
_chemical_name_common UCR-17
_chemical_name_systematic
; 
 ? 
;
_space_group_IT_number 70
_symmetry_cell_setting orthorhombic
_symmetry_space_group_name_Hall '-F 2uv 2vw'
_symmetry_space_group_name_H-M 'F d d d :2'
_atom_sites_solution_hydrogens geom
_atom_sites_solution_primary direct
_atom_sites_solution_secondary difmap
_audit_creation_method SHELXL-97
_cell_angle_alpha 90.00
_cell_angle_beta 90.00
_cell_angle_gamma 90.00
_cell_formula_units_Z 16
_cell_length_a 43.266(6)
_cell_length_b 43.467(6)
_cell_length_c 53.721(7)
_cell_measurement_temperature 223(2)
_cell_volume 101030(2)
_computing_structure_refinement 'SHELXL-97 (Sheldrick, 1997)'
_computing_structure_solution 'SHELXS-97 (Sheldrick, 1990)'
_diffrn_ambient_temperature 223(2)
_diffrn_measured_fraction_theta_full 0.998
_diffrn_measured_fraction_theta_max 0.998
_diffrn_radiation_monochromator graphite
_diffrn_radiation_source 'fine-focus sealed tube'
_diffrn_radiation_type MoK\a
_diffrn_radiation_wavelength 0.71073
_diffrn_reflns_av_R_equivalents 0.0815
_diffrn_reflns_av_sigmaI/netI 0.0488
_diffrn_reflns_limit_h_max 46
_diffrn_reflns_limit_h_min -24
_diffrn_reflns_limit_k_max 46
_diffrn_reflns_limit_k_min -46
_diffrn_reflns_limit_l_max 57
_diffrn_reflns_limit_l_min -57
_diffrn_reflns_number 94923
_diffrn_reflns_theta_full 22.50
_diffrn_reflns_theta_max 22.50
_diffrn_reflns_theta_min 2.59
_exptl_absorpt_coefficient_mu 3.561
_exptl_crystal_density_diffrn 1.808
_exptl_crystal_F_000 52144
_refine_diff_density_max 1.985
_refine_diff_density_min -1.003
_refine_diff_density_rms 0.261
_refine_ls_extinction_method none
_refine_ls_goodness_of_fit_ref 1.577
_refine_ls_hydrogen_treatment mixed
_refine_ls_matrix_type full
_refine_ls_number_parameters 415
_refine_ls_number_reflns 16496
_refine_ls_number_restraints 6
_refine_ls_restrained_S_all 1.577
_refine_ls_R_factor_all 0.1539
_refine_ls_R_factor_gt 0.0735
_refine_ls_shift/su_max 0.001
_refine_ls_shift/su_mean 0.000
_refine_ls_structure_factor_coef Fsqd
_refine_ls_weighting_details 'calc w=1/[\s^2^(Fo^2^)+(0.1187P)^2^+0.0000P] where P=(Fo^2^+2Fc^2^)/3'
_refine_ls_weighting_scheme calc
_refine_ls_wR_factor_gt 0.2776
_refine_ls_wR_factor_ref 0.3123
_reflns_number_gt 8812
_reflns_number_total 16496
_reflns_threshold_expression >2sigma(I)
_cod_data_source_file ja021009z_2.cif
_cod_data_source_block UCR17
_cod_original_cell_volume 101030(23)
_cod_original_sg_symbol_H-M 'F d d d'
_cod_original_formula_sum 'C84.50 H182 Cu5 In30 N13 S54'
_cod_database_code 4115232

loop_
_symmetry_equiv_pos_as_xyz
'x, y, z'
'-x+3/4, -y+3/4, z'
'-x+3/4, y, -z+3/4'
'x, -y+3/4, -z+3/4'
'x, y+1/2, z+1/2'
'-x+3/4, -y+5/4, z+1/2'
'-x+3/4, y+1/2, -z+5/4'
'x, -y+5/4, -z+5/4'
'x+1/2, y, z+1/2'
'-x+5/4, -y+3/4, z+1/2'
'-x+5/4, y, -z+5/4'
'x+1/2, -y+3/4, -z+5/4'
'x+1/2, y+1/2, z'
'-x+5/4, -y+5/4, z'
'-x+5/4, y+1/2, -z+3/4'
'x+1/2, -y+5/4, -z+3/4'
'-x, -y, -z'
'x-3/4, y-3/4, -z'
'x-3/4, -y, z-3/4'
'-x, y-3/4, z-3/4'
'-x, -y+1/2, -z+1/2'
'x-3/4, y-1/4, -z+1/2'
'x-3/4, -y+1/2, z-1/4'
'-x, y-1/4, z-1/4'
'-x+1/2, -y, -z+1/2'
'x-1/4, y-3/4, -z+1/2'
'x-1/4, -y, z-1/4'
'-x+1/2, y-3/4, z-1/4'
'-x+1/2, -y+1/2, -z'
'x-1/4, y-1/4, -z'
'x-1/4, -y+1/2, z-3/4'
'-x+1/2, y-1/4, z-3/4'

loop_
_atom_site_label
_atom_site_type_symbol
_atom_site_fract_x
_atom_site_fract_y
_atom_site_fract_z
_atom_site_U_iso_or_equiv
_atom_site_adp_type
_atom_site_occupancy
_atom_site_symmetry_multiplicity
_atom_site_calc_flag
_atom_site_refinement_flags
Cu40 Cu -0.3750 0.6250 0.33405(5) 0.0440(8) Uani 1 2 d S
In41 In -0.38654(4) 0.71322(3) 0.33370(3) 0.0473(7) Uani 0.65(2) 1 d P
Cu41 Cu -0.38654(4) 0.71322(3) 0.33370(3) 0.0473(7) Uani 0.35(3) 1 d P
In42 In -0.42454(4) 0.66347(3) 0.38528(3) 0.0488(7) Uani 0.71(2) 1 d P
Cu42 Cu -0.42454(4) 0.66347(3) 0.38528(3) 0.0488(7) Uani 0.28(3) 1 d P
In43 In -0.33530(4) 0.67474(3) 0.38509(3) 0.0492(7) Uani 0.71(2) 1 d P
Cu43 Cu -0.33530(4) 0.67474(3) 0.38509(3) 0.0492(7) Uani 0.28(3) 1 d P
In44 In -0.33682(3) 0.67472(3) 0.28273(3) 0.0485(6) Uani 0.88(2) 1 d P
Cu44 Cu -0.33682(3) 0.67472(3) 0.28273(3) 0.0485(6) Uani 0.12(3) 1 d P
In45 In -0.28625(4) 0.63624(3) 0.33413(3) 0.0495(7) Uani 0.67(2) 1 d P
Cu45 Cu -0.28625(4) 0.63624(3) 0.33413(3) 0.0495(7) Uani 0.33(3) 1 d P
In46 In -0.32465(4) 0.58588(4) 0.28308(3) 0.0502(8) Uani 0.49(2) 1 d P
Cu46 Cu -0.32465(4) 0.58588(4) 0.28308(3) 0.0502(8) Uani 0.51(3) 1 d P
In31 In -0.43749(3) 0.75370(3) 0.38566(3) 0.0548(4) Uani 1 1 d .
In32 In -0.47606(3) 0.70413(3) 0.33381(2) 0.0499(4) Uani 1 1 d .
In33 In -0.29545(3) 0.72664(3) 0.33393(3) 0.0542(4) Uani 1 1 d .
In34 In -0.24482(3) 0.68745(3) 0.28349(3) 0.0594(5) Uani 1 1 d .
In35 In -0.23415(3) 0.59574(3) 0.28271(3) 0.0573(4) Uani 1 1 d .
In36 In -0.34535(3) 0.76521(3) 0.38536(3) 0.0573(4) Uani 1 1 d .
In37 In -0.38510(3) 0.71393(3) 0.43870(2) 0.0562(4) Uani 1 1 d .
In38 In -0.3750 0.6250 0.43841(3) 0.0521(5) Uani 1 2 d S
In39 In -0.3750 0.6250 0.22932(3) 0.0576(6) Uani 1 2 d S
In30 In -0.28532(3) 0.63526(3) 0.22963(3) 0.0615(5) Uani 1 1 d .
In21 In -0.39630(4) 0.80287(3) 0.43626(3) 0.0627(5) Uani 1 1 d .
In22 In -0.19654(4) 0.64739(3) 0.23215(3) 0.0625(5) Uani 1 1 d .
S401 S -0.37985(11) 0.66852(10) 0.35901(9) 0.0456(12) Uani 1 1 d .
S402 S -0.33149(11) 0.62942(10) 0.30917(9) 0.0497(13) Uani 1 1 d .
S301 S -0.42212(11) 0.61913(11) 0.41216(9) 0.0492(12) Uani 1 1 d .
S302 S -0.43071(11) 0.71073(10) 0.30653(9) 0.0477(12) Uani 1 1 d .
S303 S -0.28875(11) 0.68069(10) 0.36109(9) 0.0487(12) Uani 1 1 d .
S304 S -0.33799(12) 0.71913(11) 0.41238(9) 0.0521(13) Uani 1 1 d .
S305 S -0.43242(12) 0.70744(10) 0.41286(9) 0.0504(13) Uani 1 1 d .
S306 S -0.39147(11) 0.75987(10) 0.35839(9) 0.0510(13) Uani 1 1 d .
S307 S -0.28039(12) 0.58911(11) 0.25624(9) 0.0537(13) Uani 1 1 d .
S308 S -0.47095(11) 0.65769(10) 0.36072(9) 0.0498(13) Uani 1 1 d .
S309 S -0.34208(11) 0.72206(10) 0.30718(8) 0.0483(12) Uani 1 1 d .
S310 S -0.38163(11) 0.67176(10) 0.25567(9) 0.0486(12) Uani 1 1 d .
S311 S -0.23856(11) 0.64146(11) 0.31076(9) 0.0536(13) Uani 1 1 d .
S312 S -0.29153(12) 0.68240(11) 0.25625(9) 0.0542(13) Uani 1 1 d .
S201 S -0.32973(13) 0.62995(14) 0.20278(10) 0.0726(17) Uani 1 1 d .
S202 S -0.52278(12) 0.69933(12) 0.30888(9) 0.0591(14) Uani 1 1 d .
S203 S -0.30037(13) 0.77259(11) 0.35943(10) 0.0615(15) Uani 1 1 d .
S204 S -0.38027(14) 0.66952(11) 0.46548(9) 0.0646(15) Uani 1 1 d .
S205 S -0.48405(12) 0.74786(12) 0.36149(10) 0.0617(15) Uani 1 1 d .
S206 S -0.18872(13) 0.60052(12) 0.25702(10) 0.0655(15) Uani 1 1 d .
S207 S -0.24986(13) 0.73358(12) 0.30842(11) 0.0684(16) Uani 1 1 d .
S209 S -0.44357(14) 0.79904(12) 0.41114(10) 0.0685(16) Uani 1 1 d .
S210 S -0.35007(14) 0.81097(12) 0.41049(10) 0.0712(17) Uani 1 1 d .
S211 S -0.39714(13) 0.85024(12) 0.46025(10) 0.0655(15) Uani 1 1 d .
S212 S -0.39143(14) 0.75886(12) 0.46467(10) 0.0679(16) Uani 1 1 d .
S213 S -0.20007(13) 0.69477(12) 0.25739(10) 0.0688(16) Uani 1 1 d .
S214 S -0.24053(13) 0.64490(16) 0.20380(10) 0.0815(19) Uani 1 1 d .

loop_
_atom_site_aniso_label
_atom_site_aniso_U_11
_atom_site_aniso_U_22
_atom_site_aniso_U_33
_atom_site_aniso_U_23
_atom_site_aniso_U_13
_atom_site_aniso_U_12
Cu40 0.050(2) 0.0431(18) 0.0390(18) 0.000 0.000 0.0017(15)
In41 0.0556(12) 0.0445(11) 0.0418(11) -0.0022(7) 0.0038(8) 0.0051(8)
Cu41 0.0556(12) 0.0445(11) 0.0418(11) -0.0022(7) 0.0038(8) 0.0051(8)
In42 0.0574(12) 0.0457(10) 0.0434(10) -0.0037(7) 0.0043(7) -0.0003(8)
Cu42 0.0574(12) 0.0457(10) 0.0434(10) -0.0037(7) 0.0043(7) -0.0003(8)
In43 0.0574(12) 0.0465(11) 0.0437(10) -0.0043(7) 0.0010(7) 0.0007(8)
Cu43 0.0574(12) 0.0465(11) 0.0437(10) -0.0043(7) 0.0010(7) 0.0007(8)
In44 0.0537(11) 0.0472(10) 0.0447(10) 0.0043(7) 0.0093(7) 0.0067(7)
Cu44 0.0537(11) 0.0472(10) 0.0447(10) 0.0043(7) 0.0093(7) 0.0067(7)
In45 0.0548(12) 0.0496(11) 0.0441(11) 0.0018(7) 0.0066(8) 0.0029(8)
Cu45 0.0548(12) 0.0496(11) 0.0441(11) 0.0018(7) 0.0066(8) 0.0029(8)
In46 0.0564(14) 0.0485(12) 0.0456(12) 0.0014(8) 0.0037(8) 0.0080(9)
Cu46 0.0564(14) 0.0485(12) 0.0456(12) 0.0014(8) 0.0037(8) 0.0080(9)
In31 0.0614(10) 0.0486(8) 0.0545(9) -0.0135(7) 0.0037(7) 0.0044(7)
In32 0.0541(9) 0.0470(8) 0.0487(8) -0.0071(6) -0.0036(7) 0.0074(7)
In33 0.0612(10) 0.0449(8) 0.0565(9) -0.0063(7) 0.0174(7) -0.0031(7)
In34 0.0672(11) 0.0512(9) 0.0599(9) 0.0014(7) 0.0250(8) -0.0002(8)
In35 0.0615(10) 0.0555(9) 0.0547(9) 0.0102(7) 0.0162(7) 0.0102(7)
In36 0.0657(10) 0.0485(8) 0.0578(9) -0.0125(7) 0.0145(8) -0.0041(7)
In37 0.0744(11) 0.0495(8) 0.0448(8) -0.0083(7) 0.0051(7) -0.0004(8)
In38 0.0698(14) 0.0483(11) 0.0382(11) 0.000 0.000 -0.0011(10)
In39 0.0616(14) 0.0715(14) 0.0398(11) 0.000 0.000 0.0151(11)
In30 0.0644(11) 0.0753(11) 0.0447(8) 0.0047(7) 0.0127(7) 0.0142(8)
In21 0.0758(11) 0.0536(9) 0.0586(10) -0.0172(7) 0.0123(8) -0.0001(8)
In22 0.0710(11) 0.0574(9) 0.0591(10) 0.0098(7) 0.0234(8) 0.0091(8)
S401 0.052(3) 0.041(3) 0.044(3) -0.008(2) 0.002(2) 0.000(2)
S402 0.054(3) 0.048(3) 0.047(3) 0.006(2) 0.015(2) 0.004(2)
S301 0.056(3) 0.052(3) 0.039(3) 0.000(2) 0.000(2) -0.002(2)
S302 0.051(3) 0.045(3) 0.047(3) -0.001(2) 0.000(2) 0.006(2)
S303 0.053(3) 0.044(3) 0.049(3) 0.001(2) 0.003(2) -0.005(2)
S304 0.061(3) 0.047(3) 0.049(3) -0.011(2) 0.003(2) -0.002(3)
S305 0.061(3) 0.049(3) 0.041(3) -0.006(2) 0.005(2) 0.005(3)
S306 0.058(3) 0.045(3) 0.050(3) -0.009(2) 0.007(2) -0.001(2)
S307 0.060(3) 0.055(3) 0.046(3) 0.001(2) 0.009(2) 0.012(3)
S308 0.058(3) 0.045(3) 0.047(3) -0.001(2) -0.003(2) 0.008(2)
S309 0.054(3) 0.046(3) 0.045(3) -0.001(2) 0.007(2) 0.004(2)
S310 0.057(3) 0.049(3) 0.040(3) 0.004(2) 0.004(2) 0.008(2)
S311 0.054(3) 0.050(3) 0.056(3) 0.004(2) 0.013(3) 0.001(2)
S312 0.056(3) 0.056(3) 0.050(3) 0.008(2) 0.019(2) 0.006(3)
S201 0.069(4) 0.106(5) 0.042(3) 0.005(3) 0.010(3) 0.012(3)
S202 0.056(3) 0.060(3) 0.061(3) -0.016(3) -0.015(3) 0.018(3)
S203 0.069(4) 0.046(3) 0.070(4) -0.012(3) 0.019(3) -0.010(3)
S204 0.099(5) 0.052(3) 0.042(3) -0.010(2) 0.002(3) 0.002(3)
S205 0.061(4) 0.056(3) 0.068(3) -0.021(3) -0.005(3) 0.017(3)
S206 0.066(4) 0.067(4) 0.063(3) 0.018(3) 0.018(3) 0.009(3)
S207 0.074(4) 0.054(3) 0.077(4) -0.006(3) 0.028(3) -0.009(3)
S209 0.083(4) 0.056(3) 0.067(4) -0.023(3) 0.004(3) 0.014(3)
S210 0.086(4) 0.055(3) 0.072(4) -0.024(3) 0.026(3) -0.010(3)
S211 0.075(4) 0.057(3) 0.065(3) -0.020(3) 0.025(3) -0.009(3)
S212 0.096(4) 0.054(3) 0.055(3) -0.012(3) 0.013(3) 0.004(3)
S213 0.067(4) 0.063(3) 0.076(4) 0.004(3) 0.035(3) 0.001(3)
S214 0.064(4) 0.123(5) 0.057(4) 0.021(3) 0.023(3) 0.015(4)

loop_
_atom_type_symbol
_atom_type_description
_atom_type_scat_dispersion_real
_atom_type_scat_dispersion_imag
_atom_type_scat_source
S S 0.1246 0.1234 'International Tables Vol C Tables 4.2.6.8 and 6.1.1.4'
Cu Cu 0.3201 1.2651 'International Tables Vol C Tables 4.2.6.8 and 6.1.1.4'
In In -0.7276 1.3100 'International Tables Vol C Tables 4.2.6.8 and 6.1.1.4'
C C 0.0033 0.0016 'International Tables Vol C Tables 4.2.6.8 and 6.1.1.4'
H H 0.0000 0.0000 'International Tables Vol C Tables 4.2.6.8 and 6.1.1.4'
N N 0.0061 0.0033 'International Tables Vol C Tables 4.2.6.8 and 6.1.1.4'

loop_
_geom_angle_atom_site_label_1
_geom_angle_atom_site_label_2
_geom_angle_atom_site_label_3
_geom_angle
_geom_angle_site_symmetry_1
_geom_angle_site_symmetry_3
S402 Cu40 S402 109.5(3) 14_355 .
S402 Cu40 S401 109.05(16) 14_355 .
S402 Cu40 S401 109.76(16) . .
S402 Cu40 S401 109.76(16) 14_355 14_355
S402 Cu40 S401 109.05(16) . 14_355
S401 Cu40 S401 109.7(3) . 14_355
S401 In41 S302 113.88(16) . .
S401 In41 S309 111.55(16) . .
S302 In41 S309 106.29(17) . .
S401 In41 S306 112.23(17) . .
S302 In41 S306 107.37(17) . .
S309 In41 S306 104.94(16) . .
S401 In42 S301 112.93(16) . .
S401 In42 S308 110.94(17) . .
S301 In42 S308 106.27(16) . .
S401 In42 S305 113.39(16) . .
S301 In42 S305 105.57(16) . .
S308 In42 S305 107.27(17) . .
S401 In43 S303 111.84(17) . .
S401 In43 S301 111.65(16) . 14_355
S303 In43 S301 107.20(17) . 14_355
S401 In43 S304 113.83(17) . .
S303 In43 S304 106.17(17) . .
S301 In43 S304 105.67(17) 14_355 .
S310 In44 S402 112.43(16) . .
S310 In44 S312 107.40(17) . .
S402 In44 S312 111.93(16) . .
S310 In44 S309 106.94(16) . .
S402 In44 S309 111.98(17) . .
S312 In44 S309 105.76(17) . .
S402 In45 S308 109.91(17) . 14_355
S402 In45 S303 113.49(17) . .
S308 In45 S303 106.53(17) 14_355 .
S402 In45 S311 114.69(18) . .
S308 In45 S311 105.74(17) 14_355 .
S303 In45 S311 105.87(17) . .
S402 In46 S302 112.06(17) . 14_355
S402 In46 S307 114.04(17) . .
S302 In46 S307 106.73(17) 14_355 .
S402 In46 S310 111.80(17) . 14_355
S302 In46 S310 106.23(17) 14_355 14_355
S307 In46 S310 105.42(17) . 14_355
S205 In31 S209 107.49(18) . .
S205 In31 S306 111.29(18) . .
S209 In31 S306 109.47(18) . .
S205 In31 S305 107.71(18) . .
S209 In31 S305 109.59(18) . .
S306 In31 S305 111.20(16) . .
S202 In32 S205 106.55(17) . .
S202 In32 S302 110.11(17) . .
S205 In32 S302 112.62(18) . .
S202 In32 S308 108.87(18) . .
S205 In32 S308 106.87(17) . .
S302 In32 S308 111.61(16) . .
S207 In33 S203 106.73(18) . .
S207 In33 S309 110.14(19) . .
S203 In33 S309 108.69(18) . .
S207 In33 S303 109.68(18) . .
S203 In33 S303 109.81(18) . .
S309 In33 S303 111.66(16) . .
S213 In34 S207 106.54(19) . .
S213 In34 S311 111.12(18) . .
S207 In34 S311 110.41(18) . .
S213 In34 S312 108.63(19) . .
S207 In34 S312 108.85(19) . .
S311 In34 S312 111.14(17) . .
S206 In35 S202 107.48(17) . 14_355
S206 In35 S307 109.92(18) . .
S202 In35 S307 109.79(18) 14_355 .
S206 In35 S311 109.80(18) . .
S202 In35 S311 107.54(17) 14_355 .
S307 In35 S311 112.18(17) . .
S210 In36 S203 106.35(18) . .
S210 In36 S306 109.67(19) . .
S203 In36 S306 108.91(18) . .
S210 In36 S304 110.32(19) . .
S203 In36 S304 109.85(18) . .
S306 In36 S304 111.60(16) . .
S212 In37 S204 108.17(18) . .
S212 In37 S305 108.68(18) . .
S204 In37 S305 108.21(18) . .
S212 In37 S304 110.32(18) . .
S204 In37 S304 109.85(18) . .
S305 In37 S304 111.52(16) . .
S204 In38 S204 106.5(2) . 14_355
S204 In38 S301 110.08(17) . .
S204 In38 S301 109.49(17) 14_355 .
S204 In38 S301 109.49(17) . 14_355
S204 In38 S301 110.08(17) 14_355 14_355
S301 In38 S301 111.1(2) . 14_355
S201 In39 S201 108.2(3) 14_355 .
S201 In39 S310 108.20(17) 14_355 .
S201 In39 S310 110.69(18) . .
S201 In39 S310 110.69(18) 14_355 14_355
S201 In39 S310 108.20(17) . 14_355
S310 In39 S310 110.8(2) . 14_355
S201 In30 S214 108.2(2) . .
S201 In30 S307 109.68(19) . .
S214 In30 S307 113.76(19) . .
S201 In30 S312 109.44(19) . .
S214 In30 S312 105.7(2) . .
S307 In30 S312 109.98(16) . .
S211 In21 S209 109.66(19) . .
S211 In21 S212 109.38(18) . .
S209 In21 S212 111.1(2) . .
S211 In21 S210 100.93(18) . .
S209 In21 S210 112.2(2) . .
S212 In21 S210 113.1(2) . .
S214 In22 S211 112.57(19) . 23_665
S214 In22 S206 114.2(2) . .
S211 In22 S206 100.15(18) 23_665 .
S214 In22 S213 109.3(2) . .
S211 In22 S213 106.46(19) 23_665 .
S206 In22 S213 113.64(19) . .
Cu40 S401 In41 110.11(19) . .
Cu40 S401 In43 110.83(19) . .
In41 S401 In43 109.77(18) . .
Cu40 S401 In42 109.66(18) . .
In41 S401 In42 108.11(18) . .
In43 S401 In42 108.29(18) . .
Cu40 S402 In46 112.1(2) . .
Cu40 S402 In45 110.6(2) . .
In46 S402 In45 109.15(19) . .
Cu40 S402 In44 109.03(18) . .
In46 S402 In44 108.15(19) . .
In45 S402 In44 107.69(18) . .
In42 S301 Cu43 106.02(18) . 14_355
In42 S301 In43 106.02(18) . 14_355
Cu43 S301 In43 0.00(7) 14_355 14_355
In42 S301 In38 107.02(18) . .
Cu43 S301 In38 108.19(18) 14_355 .
In43 S301 In38 108.19(18) 14_355 .
Cu46 S302 In46 0.00(8) 14_355 14_355
Cu46 S302 In41 106.25(18) 14_355 .
In46 S302 In41 106.25(18) 14_355 .
Cu46 S302 In32 106.92(18) 14_355 .
In46 S302 In32 106.92(18) 14_355 .
In41 S302 In32 106.05(18) . .
In43 S303 In45 105.83(18) . .
In43 S303 In33 107.62(19) . .
In45 S303 In33 107.16(18) . .
In43 S304 In37 108.06(18) . .
In43 S304 In36 107.05(18) . .
In37 S304 In36 107.37(19) . .
In42 S305 In37 108.19(19) . .
In42 S305 In31 106.71(18) . .
In37 S305 In31 107.91(18) . .
In41 S306 In36 109.07(19) . .
In41 S306 In31 107.55(18) . .
In36 S306 In31 108.08(18) . .
In46 S307 In35 107.88(19) . .
In46 S307 In30 109.02(19) . .
In35 S307 In30 107.9(2) . .
Cu45 S308 In45 0.00(7) 14_355 14_355
Cu45 S308 In42 107.42(18) 14_355 .
In45 S308 In42 107.42(18) 14_355 .
Cu45 S308 In32 108.07(18) 14_355 .
In45 S308 In32 108.07(18) 14_355 .
In42 S308 In32 107.84(19) . .
In41 S309 In44 104.80(18) . .
In41 S309 In33 108.48(18) . .
In44 S309 In33 107.56(18) . .
Cu46 S310 In46 0.00(11) 14_355 14_355
Cu46 S310 In44 105.50(18) 14_355 .
In46 S310 In44 105.50(18) 14_355 .
Cu46 S310 In39 108.88(18) 14_355 .
In46 S310 In39 108.88(18) 14_355 .
In44 S310 In39 106.95(17) . .
In45 S311 In34 106.66(19) . .
In45 S311 In35 107.61(19) . .
In34 S311 In35 106.93(19) . .
In44 S312 In34 108.58(18) . .
In44 S312 In30 107.78(19) . .
In34 S312 In30 108.53(19) . .
In30 S201 In39 107.4(2) . .
In35 S202 In32 106.57(18) 14_355 .
In36 S203 In33 106.65(19) . .
In37 S204 In38 106.73(19) . .
In31 S205 In32 107.00(19) . .
In35 S206 In22 105.7(2) . .
In33 S207 In34 106.5(2) . .
In31 S209 In21 106.0(2) . .
In36 S210 In21 105.4(2) . .
In21 S211 In22 107.7(2) . 31_566
In37 S212 In21 106.3(2) . .
In34 S213 In22 105.0(2) . .
In30 S214 In22 105.9(2) . .

loop_
_geom_bond_atom_site_label_1
_geom_bond_atom_site_label_2
_geom_bond_distance
_geom_bond_site_symmetry_2
Cu40 S402 2.317(5) 14_355
Cu40 S402 2.317(5) .
Cu40 S401 2.328(4) .
Cu40 S401 2.328(4) 14_355
In41 S401 2.389(5) .
In41 S302 2.407(5) .
In41 S309 2.425(5) .
In41 S306 2.432(5) .
In42 S401 2.404(5) .
In42 S301 2.411(5) .
In42 S308 2.416(5) .
In42 S305 2.442(5) .
In43 S401 2.398(5) .
In43 S303 2.405(5) .
In43 S301 2.419(5) 14_355
In43 S304 2.426(5) .
In44 S310 2.427(5) .
In44 S402 2.439(5) .
In44 S312 2.445(5) .
In44 S309 2.452(5) .
In45 S402 2.391(5) .
In45 S308 2.405(5) 14_355
In45 S303 2.417(5) .
In45 S311 2.426(5) .
In46 S402 2.374(5) .
In46 S302 2.397(5) 14_355
In46 S307 2.401(5) .
In46 S310 2.420(5) 14_355
In31 S205 2.410(5) .
In31 S209 2.414(5) .
In31 S306 2.487(5) .
In31 S305 2.495(5) .
In32 S202 2.434(5) .
In32 S205 2.438(5) .
In32 S302 2.466(5) .
In32 S308 2.493(5) .
In33 S207 2.421(5) .
In33 S203 2.431(5) .
In33 S309 2.485(5) .
In33 S303 2.491(5) .
In34 S213 2.412(5) .
In34 S207 2.421(5) .
In34 S311 2.493(5) .
In34 S312 2.505(6) .
In35 S206 2.411(5) .
In35 S202 2.430(5) 14_355
In35 S307 2.472(5) .
In35 S311 2.501(5) .
In36 S210 2.413(5) .
In36 S203 2.415(5) .
In36 S306 2.477(5) .
In36 S304 2.494(5) .
In37 S212 2.416(5) .
In37 S204 2.417(5) .
In37 S305 2.490(5) .
In37 S304 2.491(5) .
In38 S204 2.431(5) .
In38 S204 2.431(5) 14_355
In38 S301 2.492(5) .
In38 S301 2.492(5) 14_355
In39 S201 2.432(5) 14_355
In39 S201 2.432(5) .
In39 S310 2.493(5) .
In39 S310 2.493(5) 14_355
In30 S201 2.413(6) .
In30 S214 2.420(5) .
In30 S307 2.472(5) .
In30 S312 2.513(5) .
In21 S211 2.429(5) .
In21 S209 2.456(6) .
In21 S212 2.456(6) .
In21 S210 2.458(6) .
In22 S214 2.440(6) .
In22 S211 2.442(5) 23_665
In22 S206 2.459(5) .
In22 S213 2.470(6) .
S301 Cu43 2.419(5) 14_355
S301 In43 2.419(5) 14_355
S302 Cu46 2.397(5) 14_355
S302 In46 2.397(5) 14_355
S308 Cu45 2.405(5) 14_355
S308 In45 2.405(5) 14_355
S310 Cu46 2.420(5) 14_355
S310 In46 2.420(5) 14_355
S202 In35 2.430(5) 14_355
S211 In22 2.442(5) 31_566
